data_2203475
loop_
_publ_author_name
'Din\,cer, Muharrem'
'\"Ozdemir, Nam\?ik'
'Bekircan, Olcay'
'\,Sa\,smaz, Selami'
'Kolayl\?i, Sevgi'
'Karao\(glu, \,Seng\"ul Alpay'
'I\,s\?ik, \,Samil'

_publ_section_title 4-(2,6-Dichlorobenzylamino)-3-phenyl-5-<i>p</i>-tolyl-4<i>H</i>-1,2,4-triazole
_journal_issue 4
_journal_name_full 'Acta Crystallographica Section E'
_journal_page_first o651
_journal_page_last o653
_journal_paper_doi 10.1107/S1600536804006452
_journal_volume 60
_journal_year 2004
_chemical_formula_iupac 'C22 H18 Cl2 N4'
_chemical_formula_moiety 'C22 H18 Cl2 N4'
_chemical_formula_structural 'C22 H18 N4 Cl2'
_chemical_formula_sum 'C22 H18 Cl2 N4'
_chemical_formula_weight 409.30
_chemical_name_systematic
;
4-(2,6-dichlorobenzylamino)-3-phenyl-5-p-tolyl-4H-1,2,4-triazole
;
_space_group_IT_number 61
_symmetry_cell_setting orthorhombic
_symmetry_space_group_name_Hall '-P 2ac 2ab'
_symmetry_space_group_name_H-M 'P b c a'
_atom_sites_solution_hydrogens geom
_atom_sites_solution_primary direct
_atom_sites_solution_secondary difmap
_audit_creation_method SHELXL-97
_cell_angle_alpha 90.00
_cell_angle_beta 90.00
_cell_angle_gamma 90.00
_cell_formula_units_Z 8
_cell_length_a 12.0008(11)
_cell_length_b 27.4501(16)
_cell_length_c 12.068(3)
_cell_measurement_reflns_used 8102
_cell_measurement_temperature 293(2)
_cell_measurement_theta_max 24.13
_cell_measurement_theta_min 1.48
_cell_volume 3975.5(11)
_computing_cell_refinement 'X-AREA (Stoe & Cie, 2002)'
_computing_data_collection 'X-AREA (Stoe & Cie, 2002)'
_computing_data_reduction 'X-RED (Stoe & Cie, 2002)'
_computing_molecular_graphics 'ORTEP-3 for Windows (Farrugia, 1997) and PLATON (Spek, 1997)'
_computing_publication_material 'WinGX (Farrugia, 1999)'
_computing_structure_refinement 'SHELXL97 (Sheldrick, 1997)'
_computing_structure_solution 'SHELXS97 (Sheldrick, 1997)'
_diffrn_ambient_temperature 293(2)
_diffrn_detector_area_resol_mean 6.67
_diffrn_measured_fraction_theta_full 1.000
_diffrn_measured_fraction_theta_max 1.000
_diffrn_measurement_device_type 'Stoe IPDS 2'
_diffrn_measurement_method '\w scans'
_diffrn_radiation_monochromator 'plane graphite'
_diffrn_radiation_source 'sealed X-ray tube'
_diffrn_radiation_type MoK\a
_diffrn_radiation_wavelength 0.71073
_diffrn_reflns_av_R_equivalents 0.1369
_diffrn_reflns_av_sigmaI/netI 0.1171
_diffrn_reflns_limit_h_max 14
_diffrn_reflns_limit_h_min -14
_diffrn_reflns_limit_k_max 33
_diffrn_reflns_limit_k_min -30
_diffrn_reflns_limit_l_max 14
_diffrn_reflns_limit_l_min -14
_diffrn_reflns_number 26654
_diffrn_reflns_theta_full 26.00
_diffrn_reflns_theta_max 26.00
_diffrn_reflns_theta_min 1.48
_diffrn_standards_decay_% 0
_diffrn_standards_interval_count 0
_diffrn_standards_number 0
_exptl_absorpt_coefficient_mu 0.342
_exptl_absorpt_correction_T_max 0.9862
_exptl_absorpt_correction_T_min 0.8664
_exptl_absorpt_correction_type integration
_exptl_absorpt_process_details '(X-RED; Stoe & Cie, 2002)'
_exptl_crystal_colour colourless
_exptl_crystal_density_diffrn 1.368
_exptl_crystal_density_method 'not measured'
_exptl_crystal_description plate
_exptl_crystal_F_000 1696
_exptl_crystal_size_max 0.50
_exptl_crystal_size_mid 0.35
_exptl_crystal_size_min 0.04
_refine_diff_density_max 0.343
_refine_diff_density_min -0.417
_refine_ls_extinction_coef 0.00079(10)
_refine_ls_extinction_expression Fc^*^=kFc[1+0.001xFc^2^\l^3^/sin(2\q)]^-1/4^
_refine_ls_extinction_method SHELXL97
_refine_ls_goodness_of_fit_ref 1.006
_refine_ls_hydrogen_treatment constr
_refine_ls_matrix_type full
_refine_ls_number_parameters 248
_refine_ls_number_reflns 3901
_refine_ls_number_restraints 74
_refine_ls_restrained_S_all 1.004
_refine_ls_R_factor_all 0.1642
_refine_ls_R_factor_gt 0.0517
_refine_ls_shift/su_max 0.000
_refine_ls_shift/su_mean 0.000
_refine_ls_structure_factor_coef Fsqd
_refine_ls_weighting_details 'calc w = 1/[\s^2^(Fo^2^)+(0.0112P)^2^] where P = (Fo^2^+2Fc^2^)/3'
_refine_ls_weighting_scheme calc
_refine_ls_wR_factor_gt 0.0844
_refine_ls_wR_factor_ref 0.0937
_reflns_number_gt 1304
_reflns_number_total 3901
_reflns_threshold_expression I>2\s(I)
_cod_data_source_file na6306.cif
_cod_data_source_block 4
_cod_depositor_comments
;
The following automatic conversions were performed:
'_exptl_absorpt_correction_type' value 'Integration' changed to
'integration' according to
'/home/saulius/struct/CIF-dictionaries/cif_core.dic' dictionary named
'cif_core.dic' version 2.4.1 from 2010-06-29.

Automatic conversion script
Id: cif_fix_enum 1527 2010-12-29 10:47:43Z saulius 

The following automatic conversions were performed:

'_exptl_absorpt_correction_type' value 'Integration' changed to
'integration' according to
/home/saulius/struct/CIF-dictionaries/cif_core.dic dictionary named
'cif_core.dic' version 2.4.1 from 2010-06-29.

Automatic conversion script
Id: cif_fix_values 1715 2011-07-08 13:25:40Z adriana 
;
_cod_original_cell_volume 3975.4(10)
_cod_database_code 2203475
_cod_database_fobs_code 2203475

loop_
_symmetry_equiv_pos_as_xyz
'x, y, z'
'-x+1/2, -y, z+1/2'
'x+1/2, -y+1/2, -z'
'-x, y+1/2, -z+1/2'
'-x, -y, -z'
'x-1/2, y, -z-1/2'
'-x-1/2, y-1/2, z'
'x, -y-1/2, z-1/2'

loop_
_atom_site_label
_atom_site_fract_x
_atom_site_fract_y
_atom_site_fract_z
_atom_site_U_iso_or_equiv
_atom_site_adp_type
_atom_site_calc_flag
_atom_site_refinement_flags
_atom_site_occupancy
_atom_site_type_symbol
Cl1 0.23394(7) 0.35384(4) 0.06790(9) 0.0994(4) Uani d U 1 Cl
Cl2 0.63722(8) 0.43631(4) 0.00082(9) 0.0974(4) Uani d U 1 Cl
N1 0.6103(2) 0.33255(15) -0.2429(3) 0.0844(11) Uani d U 1 N
N2 0.6284(3) 0.37772(16) -0.2878(3) 0.0878(11) Uani d U 1 N
N3 0.4664(2) 0.37917(13) -0.2064(2) 0.0598(8) Uani d U 1 N
N4 0.3703(2) 0.39825(11) -0.1578(2) 0.0729(9) Uani d U 1 N
H4 0.3055 0.3955 -0.1876 0.087 Uiso calc R 1 H
C1 0.5415(3) 0.40637(19) -0.2666(3) 0.0700(11) Uani d U 1 C
C2 0.5127(3) 0.33453(17) -0.1929(3) 0.0633(10) Uani d U 1 C
C3 0.4389(3) 0.39158(14) 0.0361(3) 0.0572(10) Uani d U 1 C
C4 0.3760(3) 0.35828(16) 0.0943(3) 0.0697(11) Uani d U 1 C
C5 0.4227(4) 0.32729(17) 0.1730(3) 0.0922(14) Uani d U 1 C
H5 0.3787 0.3045 0.2097 0.111 Uiso calc R 1 H
C6 0.5321(5) 0.33078(19) 0.1953(4) 0.1038(16) Uani d U 1 C
H6 0.5637 0.3099 0.2473 0.125 Uiso calc R 1 H
C7 0.5968(4) 0.36369(18) 0.1443(3) 0.0893(14) Uani d U 1 C
H7 0.6721 0.3661 0.1618 0.107 Uiso calc R 1 H
C8 0.5503(3) 0.39404(14) 0.0652(3) 0.0673(10) Uani d U 1 C
C9 0.3884(3) 0.42273(13) -0.0545(3) 0.0655(10) Uani d U 1 C
H9A 0.3176 0.4353 -0.0283 0.079 Uiso calc R 1 H
H9B 0.4370 0.4504 -0.0674 0.079 Uiso calc R 1 H
C10 0.4643(3) 0.29276(15) -0.1348(3) 0.0612(10) Uani d U 1 C
C11 0.5343(3) 0.26407(17) -0.0713(3) 0.0757(12) Uani d U 1 C
H11 0.6098 0.2715 -0.0679 0.091 Uiso calc R 1 H
C12 0.4947(3) 0.22527(17) -0.0139(3) 0.0811(12) Uani d U 1 C
H12 0.5433 0.2069 0.0293 0.097 Uiso calc R 1 H
C13 0.3832(4) 0.21254(17) -0.0184(3) 0.0951(10) Uani d U 1 C
C14 0.3137(3) 0.24096(16) -0.0831(3) 0.0740(11) Uani d U 1 C
H14 0.2387 0.2328 -0.0879 0.089 Uiso calc R 1 H
C15 0.3520(3) 0.28078(15) -0.1405(3) 0.0626(10) Uani d U 1 C
H15 0.3033 0.2995 -0.1827 0.075 Uiso calc R 1 H
C16 0.3434(3) 0.16967(15) 0.0428(3) 0.0951(10) Uani d U 1 C
H16A 0.4045 0.1551 0.0819 0.143 Uiso calc R 1 H
H16B 0.3127 0.1465 -0.0084 0.143 Uiso calc R 1 H
H16C 0.2870 0.1794 0.0946 0.143 Uiso calc R 1 H
C17 0.5287(4) 0.45646(19) -0.2986(3) 0.0763(12) Uani d U 1 C
C18 0.4300(4) 0.47469(19) -0.3396(3) 0.0936(14) Uani d U 1 C
H18 0.3686 0.4543 -0.3458 0.112 Uiso calc R 1 H
C19 0.4208(5) 0.5234(2) -0.3720(4) 0.1231(19) Uani d U 1 C
H19 0.3528 0.5350 -0.3979 0.148 Uiso calc R 1 H
C20 0.5107(5) 0.5547(2) -0.3663(4) 0.133(2) Uani d U 1 C
H20 0.5057 0.5868 -0.3907 0.160 Uiso calc R 1 H
C21 0.6071(5) 0.5365(2) -0.3232(4) 0.123(2) Uani d U 1 C
H21 0.6676 0.5573 -0.3143 0.147 Uiso calc R 1 H
C22 0.6190(4) 0.4875(2) -0.2917(3) 0.1025(15) Uani d U 1 C
H22 0.6873 0.4761 -0.2664 0.123 Uiso calc R 1 H

loop_
_atom_site_aniso_label
_atom_site_aniso_U_11
_atom_site_aniso_U_22
_atom_site_aniso_U_33
_atom_site_aniso_U_12
_atom_site_aniso_U_13
_atom_site_aniso_U_23
Cl1 0.0761(7) 0.1224(11) 0.0997(8) -0.0150(7) 0.0312(6) -0.0128(8)
Cl2 0.0762(6) 0.1030(9) 0.1129(8) -0.0226(7) -0.0132(7) 0.0128(8)
N1 0.0480(19) 0.127(3) 0.078(2) 0.014(2) 0.0145(16) 0.002(2)
N2 0.054(2) 0.129(3) 0.081(2) 0.003(2) 0.0165(19) 0.008(2)
N3 0.0382(16) 0.089(3) 0.0523(18) 0.0039(18) -0.0002(15) -0.0019(18)
N4 0.0379(16) 0.124(3) 0.0568(18) 0.0181(19) -0.0036(15) -0.0171(19)
C1 0.043(2) 0.112(4) 0.055(2) -0.005(3) 0.006(2) 0.005(3)
C2 0.039(2) 0.097(3) 0.054(2) 0.007(2) -0.0036(18) -0.006(2)
C3 0.063(2) 0.058(3) 0.051(2) 0.000(2) 0.0045(17) -0.0051(19)
C4 0.074(2) 0.076(3) 0.060(3) -0.007(2) 0.016(2) -0.016(2)
C5 0.133(4) 0.091(4) 0.053(3) -0.020(3) 0.016(3) 0.003(2)
C6 0.133(4) 0.107(4) 0.072(3) 0.004(4) -0.015(3) 0.016(3)
C7 0.101(3) 0.100(4) 0.067(3) 0.003(3) -0.025(2) 0.004(3)
C8 0.069(2) 0.075(3) 0.058(2) -0.010(2) 0.002(2) -0.003(2)
C9 0.057(2) 0.073(3) 0.066(2) 0.004(2) 0.0099(19) -0.006(2)
C10 0.047(2) 0.084(3) 0.052(2) 0.014(2) -0.0011(18) -0.007(2)
C11 0.059(2) 0.098(4) 0.070(3) 0.010(2) -0.010(2) -0.007(2)
C12 0.083(3) 0.096(4) 0.064(3) 0.025(3) -0.015(2) -0.004(2)
C13 0.110(2) 0.092(3) 0.083(2) 0.003(2) -0.003(2) 0.0063(18)
C14 0.061(2) 0.094(4) 0.066(3) 0.003(2) 0.005(2) -0.008(2)
C15 0.048(2) 0.090(3) 0.050(2) 0.008(2) -0.0009(19) -0.002(2)
C16 0.110(2) 0.092(3) 0.083(2) 0.003(2) -0.003(2) 0.0063(18)
C17 0.061(3) 0.106(4) 0.062(3) -0.009(3) 0.011(2) 0.006(3)
C18 0.078(3) 0.114(4) 0.089(3) -0.006(3) 0.003(3) 0.011(3)
C19 0.130(4) 0.130(5) 0.109(4) 0.021(4) 0.013(4) 0.037(4)
C20 0.133(5) 0.146(6) 0.120(4) -0.015(4) 0.024(4) 0.005(4)
C21 0.130(5) 0.128(5) 0.110(4) -0.052(4) 0.028(3) 0.009(4)
C22 0.074(3) 0.143(4) 0.091(3) -0.031(3) 0.012(3) 0.010(3)

loop_
_atom_type_symbol
_atom_type_description
_atom_type_scat_dispersion_real
_atom_type_scat_dispersion_imag
_atom_type_scat_source
C C 0.0033 0.0016 'International Tables Vol C Tables 4.2.6.8 and 6.1.1.4'
H H 0.0000 0.0000 'International Tables Vol C Tables 4.2.6.8 and 6.1.1.4'
Cl Cl 0.1484 0.1585 'International Tables Vol C Tables 4.2.6.8 and 6.1.1.4'
N N 0.0061 0.0033 'International Tables Vol C Tables 4.2.6.8 and 6.1.1.4'

loop_
_geom_angle_atom_site_label_1
_geom_angle_atom_site_label_2
_geom_angle_atom_site_label_3
_geom_angle
_geom_angle_publ_flag
C2 N1 N2 106.5(4) yes
C1 N2 N1 109.6(3) yes
C2 N3 C1 106.6(3) yes
C2 N3 N4 128.9(3) yes
C1 N3 N4 124.0(4) yes
N3 N4 C9 114.6(2) yes
N3 N4 H4 122.7 ?
C9 N4 H4 122.7 ?
N2 C1 N3 107.1(4) yes
N2 C1 C17 126.7(4) yes
N3 C1 C17 126.2(4) yes
N1 C2 N3 110.2(4) yes
N1 C2 C10 122.6(4) yes
N3 C2 C10 127.1(3) yes
C4 C3 C8 115.6(3) ?
C4 C3 C9 121.6(3) ?
C8 C3 C9 122.8(3) ?
C3 C4 C5 122.2(4) ?
C3 C4 Cl1 119.3(3) yes
C5 C4 Cl1 118.5(4) yes
C6 C5 C4 119.1(4) ?
C6 C5 H5 120.5 ?
C4 C5 H5 120.5 ?
C7 C6 C5 121.5(5) ?
C7 C6 H6 119.3 ?
C5 C6 H6 119.3 ?
C6 C7 C8 119.2(4) ?
C6 C7 H7 120.4 ?
C8 C7 H7 120.4 ?
C3 C8 C7 122.4(4) ?
C3 C8 Cl2 119.8(3) yes
C7 C8 Cl2 117.8(3) yes
N4 C9 C3 115.1(3) yes
N4 C9 H9A 108.5 ?
C3 C9 H9A 108.5 ?
N4 C9 H9B 108.5 ?
C3 C9 H9B 108.5 ?
H9A C9 H9B 107.5 ?
C11 C10 C15 118.8(4) ?
C11 C10 C2 118.1(4) ?
C15 C10 C2 123.1(3) ?
C12 C11 C10 121.2(4) ?
C12 C11 H11 119.4 ?
C10 C11 H11 119.4 ?
C11 C12 C13 121.1(4) ?
C11 C12 H12 119.4 ?
C13 C12 H12 119.4 ?
C14 C13 C12 117.5(4) ?
C14 C13 C16 122.7(4) ?
C12 C13 C16 119.8(5) ?
C15 C14 C13 122.2(4) ?
C15 C14 H14 118.9 ?
C13 C14 H14 118.9 ?
C14 C15 C10 119.2(3) ?
C14 C15 H15 120.4 ?
C10 C15 H15 120.4 ?
C13 C16 H16A 109.5 ?
C13 C16 H16B 109.5 ?
H16A C16 H16B 109.5 ?
C13 C16 H16C 109.5 ?
H16A C16 H16C 109.5 ?
H16B C16 H16C 109.5 ?
C18 C17 C22 118.1(5) ?
C18 C17 C1 122.4(4) ?
C22 C17 C1 119.4(5) ?
C17 C18 C19 121.1(5) ?
C17 C18 H18 119.5 ?
C19 C18 H18 119.5 ?
C20 C19 C18 121.3(6) ?
C20 C19 H19 119.3 ?
C18 C19 H19 119.3 ?
C21 C20 C19 116.9(7) ?
C21 C20 H20 121.5 ?
C19 C20 H20 121.5 ?
C20 C21 C22 122.7(6) ?
C20 C21 H21 118.6 ?
C22 C21 H21 118.6 ?
C17 C22 C21 119.7(5) ?
C17 C22 H22 120.1 ?
C21 C22 H22 120.1 ?

loop_
_geom_bond_atom_site_label_1
_geom_bond_atom_site_label_2
_geom_bond_distance
_geom_bond_publ_flag
Cl1 C4 1.739(4) yes
Cl2 C8 1.743(4) yes
N1 C2 1.319(4) yes
N1 N2 1.370(4) yes
N2 C1 1.330(4) yes
N3 C2 1.355(4) yes
N3 C1 1.378(4) yes
N3 N4 1.395(3) yes
N4 C9 1.434(4) yes
N4 H4 0.8600 ?
C1 C17 1.436(5) yes
C2 C10 1.464(5) yes
C3 C4 1.378(4) ?
C3 C8 1.384(4) ?
C3 C9 1.514(4) yes
C4 C5 1.392(5) ?
C5 C6 1.344(5) ?
C5 H5 0.9300 ?
C6 C7 1.341(5) ?
C6 H6 0.9300 ?
C7 C8 1.385(5) ?
C7 H7 0.9300 ?
C9 H9A 0.9700 ?
C9 H9B 0.9700 ?
C10 C11 1.383(4) ?
C10 C15 1.389(4) ?
C11 C12 1.357(5) ?
C11 H11 0.9300 ?
C12 C13 1.384(5) ?
C12 H12 0.9300 ?
C13 C14 1.383(5) ?
C13 C16 1.469(5) ?
C14 C15 1.373(4) ?
C14 H14 0.9300 ?
C15 H15 0.9300 ?
C16 H16A 0.9600 ?
C16 H16B 0.9600 ?
C16 H16C 0.9600 ?
C17 C18 1.377(5) ?
C17 C22 1.381(5) ?
C18 C19 1.398(6) ?
C18 H18 0.9300 ?
C19 C20 1.381(6) ?
C19 H19 0.9300 ?
C20 C21 1.365(6) ?
C20 H20 0.9300 ?
C21 C22 1.403(6) ?
C21 H21 0.9300 ?
C22 H22 0.9300 ?

loop_
_geom_hbond_atom_site_label_D
_geom_hbond_atom_site_label_H
_geom_hbond_atom_site_label_A
_geom_hbond_site_symmetry_A
_geom_hbond_distance_DH
_geom_hbond_distance_HA
_geom_hbond_distance_DA
_geom_hbond_angle_DHA
_geom_hbond_publ_flag
N4 H4 N2 6 0.86 2.20 3.030(4) 162 yes
C9 H9B Cl2 . 0.97 2.57 3.082(3) 113 yes

loop_
_geom_torsion_atom_site_label_1
_geom_torsion_atom_site_label_2
_geom_torsion_atom_site_label_3
_geom_torsion_atom_site_label_4
_geom_torsion
C2 N1 N2 C1 -1.1(4)
C2 N3 N4 C9 89.7(4)
C1 N3 N4 C9 -80.4(4)
N1 N2 C1 N3 0.4(4)
N1 N2 C1 C17 179.4(4)
C2 N3 C1 N2 0.5(4)
N4 N3 C1 N2 172.4(3)
C2 N3 C1 C17 -178.5(4)
N4 N3 C1 C17 -6.6(5)
N2 N1 C2 N3 1.4(4)
N2 N1 C2 C10 179.9(3)
C1 N3 C2 N1 -1.2(4)
N4 N3 C2 N1 -172.6(3)
C1 N3 C2 C10 -179.6(3)
N4 N3 C2 C10 8.9(6)
C8 C3 C4 C5 -3.4(5)
C9 C3 C4 C5 176.0(3)
C8 C3 C4 Cl1 177.6(3)
C9 C3 C4 Cl1 -3.1(5)
C3 C4 C5 C6 1.8(6)
Cl1 C4 C5 C6 -179.1(3)
C4 C5 C6 C7 0.7(7)
C5 C6 C7 C8 -1.4(7)
C4 C3 C8 C7 2.6(5)
C9 C3 C8 C7 -176.7(3)
C4 C3 C8 Cl2 -177.7(3)
C9 C3 C8 Cl2 3.0(5)
C6 C7 C8 C3 -0.3(6)
C6 C7 C8 Cl2 -180.0(3)
N3 N4 C9 C3 -59.6(4)
C4 C3 C9 N4 -77.1(4)
C8 C3 C9 N4 102.1(4)
N1 C2 C10 C11 40.8(5)
N3 C2 C10 C11 -141.0(4)
N1 C2 C10 C15 -139.3(3)
N3 C2 C10 C15 39.0(5)
C15 C10 C11 C12 -1.0(6)
C2 C10 C11 C12 178.9(4)
C10 C11 C12 C13 1.2(6)
C11 C12 C13 C14 -0.3(6)
C11 C12 C13 C16 178.6(4)
C12 C13 C14 C15 -0.7(6)
C16 C13 C14 C15 -179.5(3)
C13 C14 C15 C10 0.8(5)
C11 C10 C15 C14 0.1(5)
C2 C10 C15 C14 -179.9(3)
N2 C1 C17 C18 137.4(4)
N3 C1 C17 C18 -43.7(6)
N2 C1 C17 C22 -40.4(6)
N3 C1 C17 C22 138.5(4)
C22 C17 C18 C19 -0.9(6)
C1 C17 C18 C19 -178.7(4)
C17 C18 C19 C20 1.4(7)
C18 C19 C20 C21 -2.7(8)
C19 C20 C21 C22 3.8(9)
C18 C17 C22 C21 1.9(6)
C1 C17 C22 C21 179.8(4)
C20 C21 C22 C17 -3.5(8)

loop_
_cod_related_entry_id
_cod_related_entry_database
_cod_related_entry_code
1 ChemSpider 21130957
